data_7713283
loop_
_publ_author_name
'Wu, Ruiyao'
'Niu, Zhen'
'Xia, Zhu'
'He, Jianyun'
'Bai, Chenxi'

_publ_section_title
;
 Vanadium complexes bearing 8-anilide-5,6,7-trihydroquinoline ligands for
 ethylene (co-)polymerization.
;
_journal_issue 25
_journal_name_full 'Dalton transactions (Cambridge, England : 2003)'
_journal_page_first 8636
_journal_page_last 8644
_journal_paper_doi 10.1039/d3dt01065a
_journal_volume 52
_journal_year 2023
_chemical_formula_moiety 'C23 H31 N2 O3 V'
_chemical_formula_sum 'C23 H31 N2 O3 V'
_chemical_formula_weight 434.44
_chemical_name_systematic 1
_space_group_crystal_system tetragonal
_space_group_IT_number 88
_space_group_name_Hall '-I 4ad'
_space_group_name_H-M_alt 'I 41/a :2'
_atom_sites_solution_hydrogens geom
_audit_creation_date 2022-10-25
_audit_creation_method
;
Olex2 1.2
(compiled 2018.05.29 svn.r3508 for OlexSys, GUI svn.r5506)
;
_audit_update_record
;
2023-01-06 deposited with the CCDC.	2023-06-09 downloaded from the CCDC.
;
_cell_angle_alpha 90
_cell_angle_beta 90
_cell_angle_gamma 90
_cell_formula_units_Z 16
_cell_length_a 29.341(2)
_cell_length_b 29.341(2)
_cell_length_c 10.4047(14)
_cell_measurement_reflns_used 9794
_cell_measurement_temperature 100.15
_cell_measurement_theta_max 27.579
_cell_measurement_theta_min 2.498
_cell_volume 8957.3(15)
_computing_cell_refinement 'SAINT v8.34A (Bruker, 2013)'
_computing_data_reduction 'SAINT v8.34A (Bruker, 2013)'
_computing_molecular_graphics 'Olex2 (Dolomanov et al., 2009)'
_computing_publication_material 'Olex2 (Dolomanov et al., 2009)'
_computing_structure_refinement 'ShelXL (Sheldrick, 2015)'
_diffrn_ambient_temperature 100.15
_diffrn_measured_fraction_theta_full 0.998
_diffrn_measured_fraction_theta_max 0.995
_diffrn_measurement_device_type '_diffrn_measurement_device_type is missing'
_diffrn_radiation_type MoK\a
_diffrn_radiation_wavelength 0.71073
_diffrn_reflns_av_R_equivalents 0.0346
_diffrn_reflns_av_unetI/netI 0.0272
_diffrn_reflns_Laue_measured_fraction_full 0.998
_diffrn_reflns_Laue_measured_fraction_max 0.995
_diffrn_reflns_limit_h_max 36
_diffrn_reflns_limit_h_min -37
_diffrn_reflns_limit_k_max 38
_diffrn_reflns_limit_k_min -33
_diffrn_reflns_limit_l_max 13
_diffrn_reflns_limit_l_min -13
_diffrn_reflns_number 26591
_diffrn_reflns_point_group_measured_fraction_full 0.998
_diffrn_reflns_point_group_measured_fraction_max 0.995
_diffrn_reflns_theta_full 25.242
_diffrn_reflns_theta_max 27.597
_diffrn_reflns_theta_min 1.388
_exptl_absorpt_coefficient_mu 0.468
_exptl_absorpt_correction_T_max 0.7456
_exptl_absorpt_correction_T_min 0.5679
_exptl_absorpt_correction_type multi-scan
_exptl_absorpt_process_details
;
SADABS-2014/5 (Bruker,2014/5) was used for absorption correction.
wR2(int) was 0.0985 before and 0.0296 after correction.
The Ratio of minimum to maximum transmission is 0.7617.
The \l/2 correction factor is 0.00150.
;
_exptl_crystal_colour 'clear light colourless'
_exptl_crystal_colour_lustre clear
_exptl_crystal_colour_modifier light
_exptl_crystal_colour_primary colourless
_exptl_crystal_density_diffrn 1.289
_exptl_crystal_description block
_exptl_crystal_F_000 3680
_exptl_crystal_size_max 0.07
_exptl_crystal_size_mid 0.06
_exptl_crystal_size_min 0.05
_refine_diff_density_max 0.373
_refine_diff_density_min -0.424
_refine_diff_density_rms 0.054
_refine_ls_extinction_method none
_refine_ls_goodness_of_fit_ref 1.058
_refine_ls_hydrogen_treatment constr
_refine_ls_matrix_type full
_refine_ls_number_parameters 268
_refine_ls_number_reflns 5175
_refine_ls_number_restraints 0
_refine_ls_restrained_S_all 1.058
_refine_ls_R_factor_all 0.0419
_refine_ls_R_factor_gt 0.0325
_refine_ls_shift/su_max 0.001
_refine_ls_shift/su_mean 0.000
_refine_ls_structure_factor_coef Fsqd
_refine_ls_weighting_details 'w=1/[\s^2^(Fo^2^)+(0.0359P)^2^+10.8369P] where P=(Fo^2^+2Fc^2^)/3'
_refine_ls_weighting_scheme calc
_refine_ls_wR_factor_gt 0.0797
_refine_ls_wR_factor_ref 0.0847
_reflns_Friedel_coverage 0.000
_reflns_number_gt 4393
_reflns_number_total 5175
_reflns_threshold_expression 'I > 2\s(I)'
_cod_data_source_file d3dt01065a2.cif
_cod_data_source_block 220719wry_0m_pl
_cod_original_cell_volume 8957.3(17)
_cod_original_sg_symbol_H-M 'I 41/a'
_cod_database_code 7713283
_shelx_shelxl_version_number 2018/3
_shelx_space_group_comment
;
The symmetry employed for this shelxl refinement is uniquely defined
by the following loop, which should always be used as a source of
symmetry information in preference to the above space-group names.
They are only intended as comments.
;
_shelx_estimated_absorpt_t_max 0.977
_shelx_estimated_absorpt_t_min 0.968
_olex2_refinement_description
;
1. Fixed Uiso
 At 1.2 times of:
  All C(H) groups, All C(H,H) groups
 At 1.5 times of:
  All C(H,H,H) groups
2.a Ternary CH refined with riding coordinates:
 C18(H18), C21(H21)
2.b Secondary CH2 refined with riding coordinates:
 C5(H5A,H5B), C6(H6A,H6B)
2.c Aromatic/amide H refined with riding coordinates:
 C1(H1), C2(H2), C3(H3), C7(H7), C12(H12), C13(H13), C14(H14)
2.d Idealised Me refined as rotating group:
 C16(H16A,H16B,H16C), C17(H17A,H17B,H17C), C19(H19A,H19B,H19C), C20(H20A,H20B,
 H20C), C22(H22A,H22B,H22C), C23(H23A,H23B,H23C)
;
_olex2_submission_special_instructions 'No special instructions were received'

loop_
_space_group_symop_operation_xyz
'x, y, z'
'-y+3/4, x+1/4, z+1/4'
'-x+1/2, -y, z+1/2'
'y+3/4, -x+3/4, z+3/4'
'x+1/2, y+1/2, z+1/2'
'-y+5/4, x+3/4, z+3/4'
'-x+1, -y+1/2, z+1'
'y+5/4, -x+5/4, z+5/4'
'-x, -y, -z'
'y-3/4, -x-1/4, -z-1/4'
'x-1/2, y, -z-1/2'
'-y-3/4, x-3/4, -z-3/4'
'-x+1/2, -y+1/2, -z+1/2'
'y-1/4, -x+1/4, -z+1/4'
'x, y+1/2, -z'
'-y-1/4, x-1/4, -z-1/4'

loop_
_atom_site_label
_atom_site_type_symbol
_atom_site_fract_x
_atom_site_fract_y
_atom_site_fract_z
_atom_site_U_iso_or_equiv
_atom_site_adp_type
_atom_site_occupancy
_atom_site_site_symmetry_order
_atom_site_calc_flag
_atom_site_refinement_flags_posn
_atom_site_refinement_flags_adp
_atom_site_refinement_flags_occupancy
_atom_site_disorder_assembly
_atom_site_disorder_group
V1 V 0.15413(2) 0.14172(2) 0.68302(2) 0.01111(7) Uani 1 1 d . . . . .
O1 O 0.14141(4) 0.18984(3) 0.58317(10) 0.0172(2) Uani 1 1 d . . . . .
O2 O 0.18727(3) 0.09966(4) 0.60036(11) 0.0180(2) Uani 1 1 d . . . . .
O3 O 0.10547(3) 0.11732(4) 0.68972(10) 0.0171(2) Uani 1 1 d . . . . .
N1 N 0.22264(4) 0.17374(4) 0.71536(12) 0.0125(2) Uani 1 1 d . . . . .
N2 N 0.15748(4) 0.15122(4) 0.86734(12) 0.0139(2) Uani 1 1 d . . . . .
C1 C 0.25468(5) 0.18256(5) 0.62713(15) 0.0159(3) Uani 1 1 d . . . . .
H1 H 0.249015 0.174885 0.539874 0.019 Uiso 1 1 calc R . . . .
C2 C 0.29572(5) 0.20251(5) 0.65956(15) 0.0174(3) Uani 1 1 d . . . . .
H2 H 0.317645 0.209197 0.595077 0.021 Uiso 1 1 calc R . . . .
C3 C 0.30460(5) 0.21271(5) 0.78768(15) 0.0167(3) Uani 1 1 d . . . . .
H3 H 0.332592 0.226650 0.811322 0.020 Uiso 1 1 calc R . . . .
C4 C 0.27247(5) 0.20245(5) 0.88043(15) 0.0144(3) Uani 1 1 d . . . . .
C5 C 0.28048(5) 0.20768(6) 1.02207(16) 0.0216(3) Uani 1 1 d . . . . .
H5A H 0.299967 0.234752 1.036498 0.026 Uiso 1 1 calc R . . . .
H5B H 0.297350 0.180679 1.053572 0.026 Uiso 1 1 calc R . . . .
C6 C 0.23713(5) 0.21289(6) 1.10041(16) 0.0243(4) Uani 1 1 d . . . . .
H6A H 0.243509 0.203761 1.190228 0.029 Uiso 1 1 calc R . . . .
H6B H 0.228289 0.245454 1.101200 0.029 Uiso 1 1 calc R . . . .
C7 C 0.19750(5) 0.18518(6) 1.05110(15) 0.0195(3) Uani 1 1 d . . . . .
H7 H 0.174157 0.176314 1.109220 0.023 Uiso 1 1 calc R . . . .
C8 C 0.19434(5) 0.17272(5) 0.92716(14) 0.0136(3) Uani 1 1 d . . . . .
C9 C 0.23144(5) 0.18352(5) 0.83854(14) 0.0124(3) Uani 1 1 d . . . . .
C10 C 0.11941(5) 0.14120(5) 0.94860(14) 0.0150(3) Uani 1 1 d . . . . .
C11 C 0.11671(6) 0.09872(6) 1.00926(15) 0.0206(3) Uani 1 1 d . . . . .
C12 C 0.07817(6) 0.08900(6) 1.08175(16) 0.0257(4) Uani 1 1 d . . . . .
H12 H 0.075589 0.060097 1.122249 0.031 Uiso 1 1 calc R . . . .
C13 C 0.04353(6) 0.12041(6) 1.09625(16) 0.0257(4) Uani 1 1 d . . . . .
H13 H 0.017273 0.113003 1.145428 0.031 Uiso 1 1 calc R . . . .
C14 C 0.04730(5) 0.16271(6) 1.03875(15) 0.0225(3) Uani 1 1 d . . . . .
H14 H 0.023817 0.184596 1.050710 0.027 Uiso 1 1 calc R . . . .
C15 C 0.08498(5) 0.17374(5) 0.96356(14) 0.0171(3) Uani 1 1 d . . . . .
C16 C 0.08772(6) 0.21874(5) 0.89471(17) 0.0218(3) Uani 1 1 d . . . . .
H16A H 0.118288 0.231649 0.905582 0.033 Uiso 1 1 calc GR . . . .
H16B H 0.065085 0.239727 0.930667 0.033 Uiso 1 1 calc GR . . . .
H16C H 0.081594 0.214160 0.803028 0.033 Uiso 1 1 calc GR . . . .
C17 C 0.15408(7) 0.06422(6) 0.99463(19) 0.0325(4) Uani 1 1 d . . . . .
H17A H 0.158839 0.057747 0.903209 0.049 Uiso 1 1 calc GR . . . .
H17B H 0.145529 0.036077 1.039274 0.049 Uiso 1 1 calc GR . . . .
H17C H 0.182288 0.076286 1.031863 0.049 Uiso 1 1 calc GR . . . .
C18 C 0.10278(6) 0.19367(6) 0.49938(16) 0.0226(3) Uani 1 1 d . . . . .
H18 H 0.079441 0.170606 0.525313 0.027 Uiso 1 1 calc R . . . .
C19 C 0.08252(6) 0.24065(6) 0.51258(18) 0.0283(4) Uani 1 1 d . . . . .
H19A H 0.073528 0.245785 0.602137 0.042 Uiso 1 1 calc GR . . . .
H19B H 0.055679 0.243214 0.456978 0.042 Uiso 1 1 calc GR . . . .
H19C H 0.105162 0.263495 0.487224 0.042 Uiso 1 1 calc GR . . . .
C20 C 0.11807(8) 0.18367(7) 0.36368(19) 0.0403(5) Uani 1 1 d . . . . .
H20A H 0.141880 0.205359 0.338713 0.060 Uiso 1 1 calc GR . . . .
H20B H 0.092079 0.186579 0.305104 0.060 Uiso 1 1 calc GR . . . .
H20C H 0.130178 0.152583 0.359169 0.060 Uiso 1 1 calc GR . . . .
C21 C 0.17023(5) 0.06072(5) 0.53167(17) 0.0208(3) Uani 1 1 d . . . . .
H21 H 0.136429 0.063641 0.522537 0.025 Uiso 1 1 calc R . . . .
C22 C 0.19153(7) 0.06010(6) 0.39920(18) 0.0319(4) Uani 1 1 d . . . . .
H22A H 0.185350 0.089088 0.355755 0.048 Uiso 1 1 calc GR . . . .
H22B H 0.178496 0.035031 0.348982 0.048 Uiso 1 1 calc GR . . . .
H22C H 0.224532 0.055795 0.407079 0.048 Uiso 1 1 calc GR . . . .
C23 C 0.18078(6) 0.01805(6) 0.60681(18) 0.0270(4) Uani 1 1 d . . . . .
H23A H 0.213796 0.015543 0.619174 0.041 Uiso 1 1 calc GR . . . .
H23B H 0.169727 -0.008600 0.559362 0.041 Uiso 1 1 calc GR . . . .
H23C H 0.165674 0.019487 0.690713 0.041 Uiso 1 1 calc GR . . . .

loop_
_atom_site_aniso_label
_atom_site_aniso_U_11
_atom_site_aniso_U_22
_atom_site_aniso_U_33
_atom_site_aniso_U_23
_atom_site_aniso_U_13
_atom_site_aniso_U_12
V1 0.01130(12) 0.01042(12) 0.01161(13) -0.00092(9) -0.00074(9) -0.00132(9)
O1 0.0177(5) 0.0152(5) 0.0187(6) 0.0026(4) -0.0052(4) -0.0019(4)
O2 0.0146(5) 0.0148(5) 0.0248(6) -0.0088(4) -0.0016(4) -0.0007(4)
O3 0.0161(5) 0.0181(5) 0.0172(5) -0.0017(4) -0.0002(4) -0.0036(4)
N1 0.0138(6) 0.0092(5) 0.0145(6) -0.0009(4) 0.0002(5) -0.0002(4)
N2 0.0135(6) 0.0164(6) 0.0119(6) -0.0007(5) -0.0005(5) -0.0029(5)
C1 0.0179(7) 0.0137(7) 0.0159(7) -0.0005(6) 0.0009(6) -0.0015(6)
C2 0.0153(7) 0.0144(7) 0.0224(8) 0.0023(6) 0.0030(6) -0.0016(6)
C3 0.0135(7) 0.0113(7) 0.0252(8) -0.0006(6) -0.0031(6) -0.0009(5)
C4 0.0133(7) 0.0108(6) 0.0192(8) -0.0028(6) -0.0030(6) 0.0025(5)
C5 0.0167(7) 0.0286(9) 0.0195(8) -0.0049(7) -0.0049(6) -0.0011(7)
C6 0.0211(8) 0.0322(9) 0.0197(8) -0.0092(7) -0.0030(6) -0.0001(7)
C7 0.0160(7) 0.0260(8) 0.0167(8) -0.0038(6) 0.0003(6) 0.0001(6)
C8 0.0130(7) 0.0123(7) 0.0156(7) -0.0005(5) -0.0007(5) 0.0012(5)
C9 0.0136(7) 0.0081(6) 0.0154(7) -0.0008(5) -0.0014(5) 0.0022(5)
C10 0.0135(7) 0.0201(7) 0.0114(7) -0.0010(6) -0.0011(5) -0.0038(6)
C11 0.0215(8) 0.0234(8) 0.0169(8) 0.0016(6) 0.0021(6) -0.0027(6)
C12 0.0295(9) 0.0290(9) 0.0186(8) 0.0059(7) 0.0050(7) -0.0061(7)
C13 0.0204(8) 0.0400(10) 0.0166(8) -0.0001(7) 0.0055(6) -0.0092(7)
C14 0.0162(7) 0.0354(9) 0.0160(8) -0.0042(7) 0.0005(6) 0.0014(7)
C15 0.0157(7) 0.0232(8) 0.0123(7) -0.0029(6) -0.0027(6) -0.0023(6)
C16 0.0206(8) 0.0220(8) 0.0228(8) -0.0013(6) -0.0004(6) 0.0018(6)
C17 0.0370(10) 0.0258(9) 0.0347(11) 0.0113(8) 0.0088(8) 0.0056(8)
C18 0.0227(8) 0.0198(8) 0.0252(9) 0.0040(6) -0.0108(7) -0.0018(6)
C19 0.0310(9) 0.0301(9) 0.0238(9) 0.0058(7) -0.0038(7) 0.0100(7)
C20 0.0569(13) 0.0384(11) 0.0256(10) -0.0098(8) -0.0179(9) 0.0179(10)
C21 0.0149(7) 0.0182(8) 0.0294(9) -0.0122(7) -0.0039(6) -0.0011(6)
C22 0.0445(11) 0.0247(9) 0.0265(9) -0.0089(7) -0.0014(8) 0.0024(8)
C23 0.0282(9) 0.0181(8) 0.0348(10) -0.0067(7) 0.0015(7) -0.0067(7)

loop_
_atom_type_symbol
_atom_type_description
_atom_type_scat_dispersion_real
_atom_type_scat_dispersion_imag
_atom_type_scat_source
C C 0.0033 0.0016 'International Tables Vol C Tables 4.2.6.8 and 6.1.1.4'
H H 0.0000 0.0000 'International Tables Vol C Tables 4.2.6.8 and 6.1.1.4'
N N 0.0061 0.0033 'International Tables Vol C Tables 4.2.6.8 and 6.1.1.4'
O O 0.0106 0.0060 'International Tables Vol C Tables 4.2.6.8 and 6.1.1.4'
V V 0.3005 0.5294 'International Tables Vol C Tables 4.2.6.8 and 6.1.1.4'

loop_
_geom_angle_atom_site_label_1
_geom_angle_atom_site_label_2
_geom_angle_atom_site_label_3
_geom_angle
_geom_angle_site_symmetry_1
_geom_angle_site_symmetry_3
_geom_angle_publ_flag
O1 V1 N1 86.77(5) . . ?
O1 V1 N2 118.06(5) . . ?
O2 V1 O1 112.18(5) . . ?
O2 V1 N1 82.77(5) . . ?
O2 V1 N2 123.09(5) . . ?
O3 V1 O1 101.07(5) . . ?
O3 V1 O2 101.37(5) . . ?
O3 V1 N1 168.77(5) . . ?
O3 V1 N2 93.81(5) . . ?
N2 V1 N1 75.31(5) . . ?
C18 O1 V1 125.35(9) . . ?
C21 O2 V1 126.70(9) . . ?
C1 N1 V1 127.36(10) . . ?
C9 N1 V1 113.96(9) . . ?
C9 N1 C1 118.65(13) . . ?
C8 N2 V1 122.94(10) . . ?
C8 N2 C10 115.68(12) . . ?
C10 N2 V1 120.99(9) . . ?
N1 C1 C2 121.78(14) . . ?
C1 C2 C3 119.26(14) . . ?
C4 C3 C2 119.64(14) . . ?
C3 C4 C5 123.81(13) . . ?
C3 C4 C9 117.19(14) . . ?
C9 C4 C5 118.87(14) . . ?
C4 C5 C6 113.97(13) . . ?
C7 C6 C5 114.13(13) . . ?
C8 C7 C6 121.75(15) . . ?
N2 C8 C9 113.15(13) . . ?
C7 C8 N2 127.11(14) . . ?
C7 C8 C9 119.68(14) . . ?
N1 C9 C4 123.43(13) . . ?
N1 C9 C8 114.45(12) . . ?
C4 C9 C8 122.13(13) . . ?
C11 C10 N2 119.57(14) . . ?
C15 C10 N2 119.29(13) . . ?
C15 C10 C11 121.13(14) . . ?
C10 C11 C17 120.93(14) . . ?
C12 C11 C10 118.28(15) . . ?
C12 C11 C17 120.78(15) . . ?
C13 C12 C11 121.46(16) . . ?
C12 C13 C14 119.56(15) . . ?
C13 C14 C15 121.03(16) . . ?
C10 C15 C16 120.49(14) . . ?
C14 C15 C10 118.51(15) . . ?
C14 C15 C16 120.94(15) . . ?
O1 C18 C19 109.15(13) . . ?
O1 C18 C20 108.56(14) . . ?
C19 C18 C20 112.34(15) . . ?
O2 C21 C22 108.58(13) . . ?
O2 C21 C23 109.31(13) . . ?
C23 C21 C22 112.18(14) . . ?

loop_
_geom_bond_atom_site_label_1
_geom_bond_atom_site_label_2
_geom_bond_distance
_geom_bond_site_symmetry_2
_geom_bond_publ_flag
V1 O1 1.7922(11) . ?
V1 O2 1.7913(11) . ?
V1 O3 1.5988(10) . ?
V1 N1 2.2441(12) . ?
V1 N2 1.9404(13) . ?
O1 C18 1.4344(18) . ?
O2 C21 1.4374(17) . ?
N1 C1 1.3392(19) . ?
N1 C9 1.3386(19) . ?
N2 C8 1.3984(18) . ?
N2 C10 1.4313(18) . ?
C1 C2 1.381(2) . ?
C2 C3 1.391(2) . ?
C3 C4 1.382(2) . ?
C4 C5 1.500(2) . ?
C4 C9 1.395(2) . ?
C5 C6 1.519(2) . ?
C6 C7 1.509(2) . ?
C7 C8 1.344(2) . ?
C8 C9 1.461(2) . ?
C10 C11 1.399(2) . ?
C10 C15 1.399(2) . ?
C11 C12 1.389(2) . ?
C11 C17 1.500(2) . ?
C12 C13 1.380(3) . ?
C13 C14 1.382(2) . ?
C14 C15 1.392(2) . ?
C15 C16 1.504(2) . ?
C18 C19 1.507(2) . ?
C18 C20 1.510(3) . ?
C21 C22 1.513(3) . ?
C21 C23 1.508(2) . ?

loop_
_geom_torsion_atom_site_label_1
_geom_torsion_atom_site_label_2
_geom_torsion_atom_site_label_3
_geom_torsion_atom_site_label_4
_geom_torsion
_geom_torsion_site_symmetry_1
_geom_torsion_site_symmetry_2
_geom_torsion_site_symmetry_3
_geom_torsion_site_symmetry_4
_geom_torsion_publ_flag
V1 O1 C18 C19 136.60(12) . . . . ?
V1 O1 C18 C20 -100.65(15) . . . . ?
V1 O2 C21 C22 129.09(13) . . . . ?
V1 O2 C21 C23 -108.24(14) . . . . ?
V1 N1 C1 C2 -179.99(10) . . . . ?
V1 N1 C9 C4 178.28(11) . . . . ?
V1 N1 C9 C8 -1.71(15) . . . . ?
V1 N2 C8 C7 172.19(13) . . . . ?
V1 N2 C8 C9 -5.05(17) . . . . ?
V1 N2 C10 C11 94.69(15) . . . . ?
V1 N2 C10 C15 -83.83(15) . . . . ?
O1 V1 O2 C21 -93.08(13) . . . . ?
O2 V1 O1 C18 87.93(12) . . . . ?
O3 V1 O1 C18 -19.33(13) . . . . ?
O3 V1 O2 C21 13.99(13) . . . . ?
N1 V1 O1 C18 168.78(12) . . . . ?
N1 V1 O2 C21 -176.59(13) . . . . ?
N1 C1 C2 C3 1.7(2) . . . . ?
N2 V1 O1 C18 -119.76(12) . . . . ?
N2 V1 O2 C21 116.23(12) . . . . ?
N2 C8 C9 N1 4.04(17) . . . . ?
N2 C8 C9 C4 -175.94(13) . . . . ?
N2 C10 C11 C12 -176.46(14) . . . . ?
N2 C10 C11 C17 2.5(2) . . . . ?
N2 C10 C15 C14 177.41(13) . . . . ?
N2 C10 C15 C16 0.2(2) . . . . ?
C1 N1 C9 C4 -0.1(2) . . . . ?
C1 N1 C9 C8 179.90(12) . . . . ?
C1 C2 C3 C4 0.5(2) . . . . ?
C2 C3 C4 C5 173.64(14) . . . . ?
C2 C3 C4 C9 -2.3(2) . . . . ?
C3 C4 C5 C6 156.86(15) . . . . ?
C3 C4 C9 N1 2.2(2) . . . . ?
C3 C4 C9 C8 -177.86(13) . . . . ?
C4 C5 C6 C7 35.8(2) . . . . ?
C5 C4 C9 N1 -173.95(13) . . . . ?
C5 C4 C9 C8 6.0(2) . . . . ?
C5 C6 C7 C8 -25.6(2) . . . . ?
C6 C7 C8 N2 -173.04(14) . . . . ?
C6 C7 C8 C9 4.0(2) . . . . ?
C7 C8 C9 N1 -173.42(14) . . . . ?
C7 C8 C9 C4 6.6(2) . . . . ?
C8 N2 C10 C11 -92.27(17) . . . . ?
C8 N2 C10 C15 89.22(16) . . . . ?
C9 N1 C1 C2 -1.8(2) . . . . ?
C9 C4 C5 C6 -27.3(2) . . . . ?
C10 N2 C8 C7 -0.7(2) . . . . ?
C10 N2 C8 C9 -177.94(12) . . . . ?
C10 C11 C12 C13 -1.1(3) . . . . ?
C11 C10 C15 C14 -1.1(2) . . . . ?
C11 C10 C15 C16 -178.25(14) . . . . ?
C11 C12 C13 C14 -0.7(3) . . . . ?
C12 C13 C14 C15 1.7(3) . . . . ?
C13 C14 C15 C10 -0.8(2) . . . . ?
C13 C14 C15 C16 176.35(15) . . . . ?
C15 C10 C11 C12 2.0(2) . . . . ?
C15 C10 C11 C17 -179.01(15) . . . . ?
C17 C11 C12 C13 179.91(17) . . . . ?
